data_6000435
loop_
_publ_author_name
'Gulay, L. D.'
'Zaremba, V.'
'Stepien-Damm, J.'
'Kalychak, Y. M.'

_publ_section_title
;
 Interactions between the components in the Zr-Ag-In system at 870 k
;
_journal_name_full 'Polish Journal of Chemistry'
_journal_page_first 1886
_journal_page_last 1889
_journal_volume 72
_journal_year 1998
_chemical_formula_sum 'Ag In3 Zr5'
_space_group_name_H-M_alt 'P 63/m c m'
_cell_angle_alpha 90.000
_cell_angle_beta 90.000
_cell_angle_gamma 90.000
_cell_length_a 8.7350
_cell_length_b 8.7350
_cell_length_c 5.9480
_cell_volume 453.83
_cod_database_code 6000435

loop_
_atom_site_label
_atom_site_fract_x
_atom_site_fract_y
_atom_site_fract_z
? ? ? ?
